data_4025568
loop_
_publ_author_name
'Alexander F. Khlebnikov'
'Mikhail S. Novikov'
'Petr P. Petrovskii'
'Alexander S. Konev'
'Dmitrii S. Yufit'
'Stanislav I. Selivanov'
'Holm Frauendorf'

_publ_contact_author_address
;
Department of Chemistry
Durham University
South Rd.
Durham
DH1 3LE
UK
;
_publ_contact_author_email d.s.yufit@durham.ac.uk
_publ_contact_author_fax '0191 384 4737'
_publ_contact_author_name 'Dmitry Yufit'
_publ_contact_author_phone '0191 334 2004'
_publ_section_title
;
 Stereoselective Cycloaddition of Dibenzoxazepinium Ylides to Acetylenes
 and Fullerene C60. Conformational Behavior of
 3-Aryldibenzo[b,f]pyrrolo[1,2-d][1,4]oxazepine Systems
;
_journal_name_full 'Journal of Organic Chemistry'
_journal_page_first 5211
_journal_page_last 5215
_journal_paper_doi 10.1021/jo100966j
_journal_volume 75
_journal_year 2010
_chemical_formula_moiety 'C26 H18 Br N O5'
_chemical_formula_sum 'C26 H18 Br N O5'
_chemical_formula_weight 504.32
_chemical_melting_point 221
_chemical_name_systematic
;
Dimethyl 3-(2-bromophenyl)dibenzo[b,f]pyrrolo[1,2-d]
[1,4]oxazepine-1,2-dicarboxylate
;
_space_group_IT_number 14
_symmetry_cell_setting monoclinic
_symmetry_space_group_name_Hall '-P 2yn'
_symmetry_space_group_name_H-M 'P 1 21/n 1'
_atom_sites_solution_hydrogens geom
_atom_sites_solution_primary direct
_atom_sites_solution_secondary difmap
_audit_creation_method SHELXL-97
_cell_angle_alpha 90.00
_cell_angle_beta 90.67(2)
_cell_angle_gamma 90.00
_cell_formula_units_Z 4
_cell_length_a 9.8566(6)
_cell_length_b 18.5178(8)
_cell_length_c 11.5398(6)
_cell_measurement_reflns_used 2910
_cell_measurement_temperature 120(2)
_cell_measurement_theta_max 23.636
_cell_measurement_theta_min 2.341
_cell_volume 2106.13(19)
_computing_cell_refinement 'Bruker SAINT'
_computing_data_collection 'Bruker SMART'
_computing_data_reduction 'SAINT v6.45A (Bruker, 2003)'
_computing_molecular_graphics
;
 OLEX2: a complete structure solution, refinement and analysis program.
 Dolomanov et al., J. Appl. Cryst. (2009). 42, 339-341
;
_computing_publication_material
;
 OLEX2: a complete structure solution, refinement and analysis program.
 Dolomanov et al., J. Appl. Cryst. (2009). 42, 339-341
;
_computing_structure_refinement 'SHELXL-97 (Sheldrick, 1997)'
_computing_structure_solution 'SHELXS-97 (Sheldrick, 1990)/Bruker'
_diffrn_ambient_temperature 120(2)
_diffrn_detector 'CCD area detector'
_diffrn_detector_area_resol_mean 8.0
_diffrn_detector_type 'Bruker SMART CCD 6000 area detector'
_diffrn_measured_fraction_theta_full 0.998
_diffrn_measured_fraction_theta_max 0.998
_diffrn_measurement_device 'three-circle diffractometer'
_diffrn_measurement_device_type 'Bruker SMART CCD 6000 area detector'
_diffrn_measurement_method '\w scans'
_diffrn_radiation_monochromator graphite
_diffrn_radiation_probe x-ray
_diffrn_radiation_source 'fine-focus sealed tube'
_diffrn_radiation_type MoK\a
_diffrn_radiation_wavelength 0.71073
_diffrn_radiation_xray_symbol K-L~3~
_diffrn_reflns_av_R_equivalents 0.1145
_diffrn_reflns_av_sigmaI/netI 0.1200
_diffrn_reflns_limit_h_max 13
_diffrn_reflns_limit_h_min -13
_diffrn_reflns_limit_k_max 25
_diffrn_reflns_limit_k_min -25
_diffrn_reflns_limit_l_max 15
_diffrn_reflns_limit_l_min -15
_diffrn_reflns_number 25197
_diffrn_reflns_theta_full 29.00
_diffrn_reflns_theta_max 29.00
_diffrn_reflns_theta_min 1.10
_diffrn_source 'sealed X-ray tube'
_diffrn_source_current 35.0
_diffrn_source_power 1.75
_diffrn_source_target Mo
_diffrn_source_voltage 50.0
_exptl_absorpt_coefficient_mu 1.993
_exptl_absorpt_correction_type none
_exptl_crystal_colour 'clear light colourless'
_exptl_crystal_colour_lustre clear
_exptl_crystal_colour_modifier light
_exptl_crystal_colour_primary colourless
_exptl_crystal_density_diffrn 1.591
_exptl_crystal_density_method 'not measured'
_exptl_crystal_description block
_exptl_crystal_F_000 1024
_exptl_crystal_size_max 0.34
_exptl_crystal_size_mid 0.12
_exptl_crystal_size_min 0.06
_refine_diff_density_max 0.367
_refine_diff_density_min -0.454
_refine_diff_density_rms 0.076
_refine_ls_extinction_method none
_refine_ls_goodness_of_fit_ref 0.940
_refine_ls_hydrogen_treatment constr
_refine_ls_matrix_type full
_refine_ls_number_parameters 317
_refine_ls_number_reflns 5595
_refine_ls_number_restraints 0
_refine_ls_restrained_S_all 0.940
_refine_ls_R_factor_all 0.1081
_refine_ls_R_factor_gt 0.0479
_refine_ls_shift/su_max 0.000
_refine_ls_shift/su_mean 0.000
_refine_ls_structure_factor_coef Fsqd
_refine_ls_weighting_details
;
calc w=1/[\s^2^(Fo^2^)+(0.0400P)^2^+0.0000P] where P=(Fo^2^+2Fc^2^)/3
;
_refine_ls_weighting_scheme calc
_refine_ls_wR_factor_gt 0.1001
_refine_ls_wR_factor_ref 0.1108
_reflns_number_gt 3045
_reflns_number_total 5595
_reflns_threshold_expression >2sigma(I)
_cod_data_source_file jo100966j_si_004.cif
_cod_data_source_block DAX6_12b
_cod_depositor_comments
;
The following automatic conversions were performed:

'_symmetry_cell_setting' value 'Monoclinic' changed to 'monoclinic'
according to the built-in table from CIF Core dictionary named
'cif_core.dic' version 2.4.1 from 2010-06-29.

Automatic conversion script
Id: cif_fix_values 1646 2011-03-28 12:23:43Z adriana 
;
_cod_database_code 4025568

loop_
_symmetry_equiv_pos_as_xyz
'x, y, z'
'-x+1/2, y+1/2, -z+1/2'
'-x, -y, -z'
'x-1/2, -y-1/2, z-1/2'

loop_
_atom_site_label
_atom_site_type_symbol
_atom_site_fract_x
_atom_site_fract_y
_atom_site_fract_z
_atom_site_U_iso_or_equiv
_atom_site_adp_type
_atom_site_occupancy
_atom_site_symmetry_multiplicity
_atom_site_calc_flag
_atom_site_refinement_flags
_atom_site_disorder_assembly
_atom_site_disorder_group
Br1 Br 0.98735(5) 0.05062(2) 0.21068(4) 0.02840(13) Uani 0.80 1 d P A 1
Br1A Br 0.6263(2) -0.10980(12) 0.29006(19) 0.0365(5) Uiso 0.20 1 d P B 2
O1 O 0.6747(2) 0.12298(12) 0.18299(18) 0.0345(6) Uani 1 1 d . . .
O2 O 0.6154(2) 0.20635(12) 0.31448(18) 0.0302(6) Uani 1 1 d . . .
O7 O 0.6177(2) -0.07254(11) 0.66715(18) 0.0234(5) Uani 1 1 d . . .
O22 O 0.7139(3) 0.23679(12) 0.5763(2) 0.0351(6) Uani 1 1 d . . .
O23 O 0.5043(2) 0.19490(12) 0.54868(19) 0.0302(6) Uani 1 1 d . . .
N3 N 0.7502(3) 0.00332(13) 0.4955(2) 0.0208(6) Uani 1 1 d . A .
C1 C 0.7326(3) -0.10239(17) 0.6174(3) 0.0217(7) Uani 1 1 d . . .
C2 C 0.8012(3) -0.06439(16) 0.5319(2) 0.0206(7) Uani 1 1 d . . .
C3 C 0.5665(4) 0.25135(18) 0.2211(3) 0.0327(9) Uani 1 1 d . . .
H3A H 0.5021 0.2240 0.1730 0.049 Uiso 1 1 calc R . .
H3C H 0.6431 0.2668 0.1737 0.049 Uiso 1 1 calc R . .
H3B H 0.5211 0.2939 0.2531 0.049 Uiso 1 1 calc R . .
C4 C 0.7132(3) 0.05880(16) 0.5694(2) 0.0191(7) Uani 1 1 d . A .
C5 C 0.7021(3) 0.04867(17) 0.6953(2) 0.0208(7) Uani 1 1 d . . .
C6 C 0.6507(3) -0.01537(16) 0.7409(3) 0.0211(7) Uani 1 1 d . . .
C8 C 0.7776(3) -0.16945(17) 0.6537(3) 0.0271(8) Uani 1 1 d . . .
H8 H 0.7303 -0.1950 0.7121 0.032 Uiso 1 1 calc R . .
C9 C 0.8912(3) -0.19879(17) 0.6048(3) 0.0273(8) Uani 1 1 d . . .
H9 H 0.9207 -0.2455 0.6278 0.033 Uiso 1 1 calc R . .
C10 C 0.9642(3) -0.16081(17) 0.5215(3) 0.0250(7) Uani 1 1 d . . .
H10 H 1.0439 -0.1811 0.4896 0.030 Uiso 1 1 calc R . .
C11 C 0.9196(3) -0.09338(17) 0.4858(3) 0.0229(7) Uani 1 1 d . . .
H11 H 0.9694 -0.0669 0.4301 0.027 Uiso 1 1 calc R . .
C12 C 0.7343(3) 0.10479(17) 0.7727(3) 0.0243(7) Uani 1 1 d . . .
H12 H 0.7705 0.1489 0.7444 0.029 Uiso 1 1 calc R . .
C13 C 0.7133(3) 0.09585(19) 0.8906(3) 0.0290(8) Uani 1 1 d . . .
H13 H 0.7368 0.1337 0.9427 0.035 Uiso 1 1 calc R . .
C14 C 0.6587(3) 0.03261(18) 0.9328(3) 0.0300(8) Uani 1 1 d . . .
H14 H 0.6418 0.0277 1.0133 0.036 Uiso 1 1 calc R . .
C15 C 0.6285(3) -0.02374(18) 0.8581(3) 0.0267(8) Uani 1 1 d . . .
H15 H 0.5928 -0.0677 0.8871 0.032 Uiso 1 1 calc R . .
C16 C 0.7425(3) 0.02817(16) 0.3817(3) 0.0225(7) Uani 1 1 d . . .
C17 C 0.7007(3) 0.09835(17) 0.3842(3) 0.0216(7) Uani 1 1 d . . .
C18 C 0.6817(3) 0.11801(16) 0.5022(3) 0.0202(7) Uani 1 1 d . . .
C19 C 0.7507(4) -0.0242(2) 0.2835(3) 0.0185(8) Uani 0.80 1 d P A 1
C19A C 0.8233(11) -0.0015(6) 0.2816(9) 0.018(3) Uiso 0.20 1 d PG B 2
C29A C 0.7728(11) -0.0639(7) 0.2300(11) 0.042(5) Uiso 0.20 1 d PG B 2
C28A C 0.8385(14) -0.0938(6) 0.1354(11) 0.036(8) Uiso 0.20 1 d PG B 2
H28 H 0.8040 -0.1364 0.1001 0.043 Uiso 0.20 1 calc PR B 2
C27A C 0.9546(13) -0.0612(6) 0.0925(9) 0.047(5) Uiso 0.20 1 d PG B 2
H27 H 0.9995 -0.0817 0.0279 0.056 Uiso 0.20 1 calc PR B 2
C26A C 1.0051(10) 0.0012(6) 0.1442(9) 0.024(4) Uiso 0.20 1 d PG B 2
H26 H 1.0845 0.0234 0.1148 0.029 Uiso 0.20 1 calc PR B 2
C25A C 0.9395(11) 0.0311(5) 0.2387(9) 0.022(5) Uiso 0.20 1 d PG B 2
H25 H 0.9740 0.0737 0.2740 0.027 Uiso 0.20 1 calc PR B 2
C20 C 0.6642(3) 0.14144(18) 0.2830(3) 0.0245(7) Uani 1 1 d . . .
C21 C 0.6373(3) 0.18990(17) 0.5462(3) 0.0225(7) Uani 1 1 d . A .
C24 C 0.4510(4) 0.26449(19) 0.5796(3) 0.0417(10) Uani 1 1 d . . .
H24B H 0.4751 0.2999 0.5202 0.063 Uiso 1 1 calc R . .
H24C H 0.4895 0.2794 0.6545 0.063 Uiso 1 1 calc R . .
H24A H 0.3520 0.2615 0.5852 0.063 Uiso 1 1 calc R . .
C25 C 0.6573(5) -0.0768(3) 0.2723(4) 0.0323(11) Uani 0.80 1 d P A 1
H25A H 0.5866 -0.0791 0.3274 0.039 Uiso 0.80 1 calc PR A 1
C26 C 0.6591(4) -0.1292(2) 0.1822(4) 0.0291(10) Uani 0.80 1 d P A 1
H26A H 0.5925 -0.1662 0.1776 0.035 Uiso 0.80 1 calc PR A 1
C27 C 0.7597(5) -0.1244(2) 0.1029(4) 0.0313(11) Uani 0.80 1 d P A 1
H27A H 0.7628 -0.1584 0.0413 0.038 Uiso 0.80 1 calc PR A 1
C28 C 0.8577(5) -0.0708(3) 0.1102(4) 0.0295(11) Uani 0.80 1 d P A 1
H28A H 0.9279 -0.0680 0.0547 0.035 Uiso 0.80 1 calc PR A 1
C29 C 0.8510(4) -0.0207(2) 0.2016(3) 0.0206(9) Uani 0.80 1 d P A 1

loop_
_atom_site_aniso_label
_atom_site_aniso_U_11
_atom_site_aniso_U_22
_atom_site_aniso_U_33
_atom_site_aniso_U_23
_atom_site_aniso_U_13
_atom_site_aniso_U_12
Br1 0.0274(2) 0.0324(2) 0.0254(2) -0.0022(2) 0.00041(17) -0.0051(2)
O1 0.0519(17) 0.0354(14) 0.0160(12) 0.0019(10) -0.0027(11) 0.0148(12)
O2 0.0459(15) 0.0227(12) 0.0219(12) 0.0051(10) -0.0051(11) 0.0062(11)
O7 0.0241(12) 0.0237(12) 0.0223(12) -0.0012(9) -0.0003(9) -0.0029(10)
O22 0.0461(16) 0.0207(13) 0.0382(14) -0.0049(11) -0.0092(12) -0.0009(12)
O23 0.0328(14) 0.0249(13) 0.0330(13) -0.0034(10) 0.0016(11) 0.0066(11)
N3 0.0294(16) 0.0182(14) 0.0147(13) 0.0005(10) -0.0006(11) 0.0021(12)
C1 0.0225(18) 0.0200(16) 0.0225(16) -0.0031(13) -0.0058(14) -0.0010(14)
C2 0.0266(17) 0.0221(18) 0.0131(14) -0.0038(12) -0.0066(13) 0.0003(14)
C3 0.041(2) 0.030(2) 0.0271(19) 0.0097(15) -0.0043(16) 0.0100(17)
C4 0.0208(16) 0.0211(17) 0.0156(14) -0.0024(13) 0.0006(12) 0.0004(14)
C5 0.0228(16) 0.0225(16) 0.0171(15) -0.0024(14) -0.0004(12) 0.0030(15)
C6 0.0244(18) 0.0193(17) 0.0194(16) -0.0018(13) -0.0017(13) 0.0019(14)
C8 0.032(2) 0.0236(18) 0.0251(18) 0.0037(14) -0.0068(15) -0.0061(15)
C9 0.038(2) 0.0184(17) 0.0250(17) -0.0037(14) -0.0094(15) 0.0017(16)
C10 0.0281(19) 0.0253(18) 0.0214(17) -0.0074(14) -0.0069(14) 0.0062(15)
C11 0.0282(18) 0.0267(18) 0.0136(15) -0.0027(13) -0.0049(13) -0.0005(15)
C12 0.0341(19) 0.0238(18) 0.0147(15) 0.0019(13) -0.0035(14) 0.0016(15)
C13 0.037(2) 0.033(2) 0.0170(16) -0.0035(15) -0.0042(15) 0.0082(17)
C14 0.036(2) 0.038(2) 0.0157(16) 0.0016(15) 0.0028(15) 0.0011(17)
C15 0.033(2) 0.0262(17) 0.0210(17) 0.0070(14) 0.0033(15) 0.0018(15)
C16 0.0305(19) 0.0224(17) 0.0146(15) -0.0027(13) -0.0031(14) 0.0037(14)
C17 0.0216(17) 0.0221(17) 0.0210(16) 0.0007(13) -0.0026(13) 0.0003(14)
C18 0.0216(17) 0.0189(16) 0.0199(16) 0.0009(13) -0.0032(13) 0.0008(14)
C19 0.022(2) 0.0144(19) 0.019(2) 0.0028(16) -0.0072(17) -0.0018(18)
C20 0.0279(19) 0.0261(19) 0.0193(17) -0.0006(14) -0.0028(14) 0.0008(15)
C21 0.032(2) 0.0213(17) 0.0139(15) 0.0034(13) -0.0007(14) 0.0026(15)
C24 0.050(3) 0.030(2) 0.045(2) -0.0032(18) 0.002(2) 0.0182(19)
C25 0.039(3) 0.027(3) 0.031(3) 0.011(2) 0.001(2) 0.000(2)
C26 0.034(3) 0.020(2) 0.033(2) -0.0062(18) -0.012(2) -0.0011(19)
C27 0.049(3) 0.022(2) 0.023(2) -0.0089(18) -0.012(2) 0.007(2)
C28 0.039(3) 0.032(3) 0.017(2) -0.004(2) 0.000(2) 0.006(2)
C29 0.024(2) 0.0171(19) 0.021(2) -0.0009(16) -0.0041(17) 0.0014(17)

loop_
_atom_type_symbol
_atom_type_description
_atom_type_scat_dispersion_real
_atom_type_scat_dispersion_imag
_atom_type_scat_source
C C 0.0033 0.0016 'International Tables Vol C Tables 4.2.6.8 and 6.1.1.4'
H H 0.0000 0.0000 'International Tables Vol C Tables 4.2.6.8 and 6.1.1.4'
N N 0.0061 0.0033 'International Tables Vol C Tables 4.2.6.8 and 6.1.1.4'
Br Br -0.2901 2.4595 'International Tables Vol C Tables 4.2.6.8 and 6.1.1.4'
O O 0.0106 0.0060 'International Tables Vol C Tables 4.2.6.8 and 6.1.1.4'

loop_
_geom_angle_atom_site_label_1
_geom_angle_atom_site_label_2
_geom_angle_atom_site_label_3
_geom_angle
_geom_angle_site_symmetry_1
_geom_angle_site_symmetry_3
_geom_angle_publ_flag
C20 O2 C3 115.6(2) . . ?
C1 O7 C6 111.6(2) . . ?
C21 O23 C24 115.8(3) . . ?
C4 N3 C16 108.9(2) . . ?
C4 N3 C2 124.7(2) . . ?
C16 N3 C2 126.1(2) . . ?
C8 C1 O7 119.5(3) . . ?
C8 C1 C2 120.8(3) . . ?
O7 C1 C2 119.8(3) . . ?
C1 C2 C11 119.4(3) . . ?
C1 C2 N3 119.0(3) . . ?
C11 C2 N3 121.6(3) . . ?
O2 C3 H3A 109.5 . . ?
O2 C3 H3C 109.5 . . ?
H3A C3 H3C 109.5 . . ?
O2 C3 H3B 109.5 . . ?
H3A C3 H3B 109.5 . . ?
H3C C3 H3B 109.5 . . ?
C18 C4 N3 107.6(2) . . ?
C18 C4 C5 129.8(3) . . ?
N3 C4 C5 122.5(3) . . ?
C6 C5 C12 118.0(3) . . ?
C6 C5 C4 120.9(3) . . ?
C12 C5 C4 121.0(3) . . ?
C15 C6 O7 118.3(3) . . ?
C15 C6 C5 121.8(3) . . ?
O7 C6 C5 119.9(3) . . ?
C9 C8 C1 119.5(3) . . ?
C9 C8 H8 120.3 . . ?
C1 C8 H8 120.3 . . ?
C8 C9 C10 120.8(3) . . ?
C8 C9 H9 119.6 . . ?
C10 C9 H9 119.6 . . ?
C11 C10 C9 119.6(3) . . ?
C11 C10 H10 120.2 . . ?
C9 C10 H10 120.2 . . ?
C10 C11 C2 119.8(3) . . ?
C10 C11 H11 120.1 . . ?
C2 C11 H11 120.1 . . ?
C13 C12 C5 120.0(3) . . ?
C13 C12 H12 120.0 . . ?
C5 C12 H12 120.0 . . ?
C14 C13 C12 120.7(3) . . ?
C14 C13 H13 119.7 . . ?
C12 C13 H13 119.7 . . ?
C13 C14 C15 120.1(3) . . ?
C13 C14 H14 120.0 . . ?
C15 C14 H14 120.0 . . ?
C6 C15 C14 119.4(3) . . ?
C6 C15 H15 120.3 . . ?
C14 C15 H15 120.3 . . ?
C17 C16 N3 107.9(3) . . ?
C17 C16 C19 130.8(3) . . ?
N3 C16 C19 119.8(3) . . ?
C17 C16 C19A 121.6(5) . . ?
N3 C16 C19A 125.2(5) . . ?
C19 C16 C19A 32.1(5) . . ?
C16 C17 C18 107.9(3) . . ?
C16 C17 C20 125.2(3) . . ?
C18 C17 C20 126.4(3) . . ?
C4 C18 C17 107.7(3) . . ?
C4 C18 C21 125.7(3) . . ?
C17 C18 C21 126.6(3) . . ?
C25 C19 C29 117.6(4) . . ?
C25 C19 C16 120.0(4) . . ?
C29 C19 C16 122.4(3) . . ?
C29A C19A C25A 120.0 . . ?
C29A C19A C16 116.1(8) . . ?
C25A C19A C16 123.9(8) . . ?
C28A C29A C19A 120.0 . . ?
C28A C29A Br1A 119.5(8) . . ?
C19A C29A Br1A 120.4(8) . . ?
C29A C28A C27A 120.0 . . ?
C29A C28A H28 120.0 . . ?
C27A C28A H28 120.0 . . ?
C28A C27A C26A 120.0 . . ?
C28A C27A H27 120.0 . . ?
C26A C27A H27 120.0 . . ?
C25A C26A C27A 120.0 . . ?
C25A C26A H26 120.0 . . ?
C27A C26A H26 120.0 . . ?
C26A C25A C19A 120.0 . . ?
C26A C25A H25 120.0 . . ?
C19A C25A H25 120.0 . . ?
O1 C20 O2 123.0(3) . . ?
O1 C20 C17 126.0(3) . . ?
O2 C20 C17 111.0(3) . . ?
O22 C21 O23 124.5(3) . . ?
O22 C21 C18 124.0(3) . . ?
O23 C21 C18 111.5(3) . . ?
O23 C24 H24B 109.5 . . ?
O23 C24 H24C 109.5 . . ?
H24B C24 H24C 109.5 . . ?
O23 C24 H24A 109.5 . . ?
H24B C24 H24A 109.5 . . ?
H24C C24 H24A 109.5 . . ?
C19 C25 C26 123.4(4) . . ?
C19 C25 H25A 118.3 . . ?
C26 C25 H25A 118.3 . . ?
C27 C26 C25 117.6(4) . . ?
C27 C26 H26A 121.2 . . ?
C25 C26 H26A 121.2 . . ?
C26 C27 C28 121.2(4) . . ?
C26 C27 H27A 119.4 . . ?
C28 C27 H27A 119.4 . . ?
C27 C28 C29 118.6(5) . . ?
C27 C28 H28A 120.7 . . ?
C29 C28 H28A 120.7 . . ?
C19 C29 C28 121.7(4) . . ?
C19 C29 Br1 120.7(3) . . ?
C28 C29 Br1 117.6(3) . . ?

loop_
_geom_bond_atom_site_label_1
_geom_bond_atom_site_label_2
_geom_bond_distance
_geom_bond_site_symmetry_2
_geom_bond_publ_flag
Br1 C29 1.887(4) . ?
Br1A C29A 1.820(9) . ?
O1 C20 1.209(4) . ?
O2 C20 1.346(4) . ?
O2 C3 1.441(4) . ?
O7 C1 1.390(4) . ?
O7 C6 1.395(3) . ?
O22 C21 1.199(4) . ?
O23 C21 1.315(4) . ?
O23 C24 1.438(4) . ?
N3 C4 1.387(4) . ?
N3 C16 1.392(4) . ?
N3 C2 1.413(4) . ?
C1 C8 1.382(4) . ?
C1 C2 1.393(4) . ?
C2 C11 1.395(4) . ?
C3 H3A 0.9800 . ?
C3 H3C 0.9800 . ?
C3 H3B 0.9800 . ?
C4 C18 1.377(4) . ?
C4 C5 1.470(4) . ?
C5 C6 1.395(4) . ?
C5 C12 1.404(4) . ?
C6 C15 1.381(4) . ?
C8 C9 1.372(5) . ?
C8 H8 0.9500 . ?
C9 C10 1.397(4) . ?
C9 H9 0.9500 . ?
C10 C11 1.385(4) . ?
C10 H10 0.9500 . ?
C11 H11 0.9500 . ?
C12 C13 1.388(4) . ?
C12 H12 0.9500 . ?
C13 C14 1.380(5) . ?
C13 H13 0.9500 . ?
C14 C15 1.384(4) . ?
C14 H14 0.9500 . ?
C15 H15 0.9500 . ?
C16 C17 1.364(4) . ?
C16 C19 1.494(5) . ?
C16 C19A 1.514(9) . ?
C17 C18 1.424(4) . ?
C17 C20 1.456(4) . ?
C18 C21 1.493(4) . ?
C19 C25 1.346(6) . ?
C19 C29 1.378(5) . ?
C19A C29A 1.3900 . ?
C19A C25A 1.3900 . ?
C29A C28A 1.3900 . ?
C28A C27A 1.3900 . ?
C28A H28 0.9500 . ?
C27A C26A 1.3900 . ?
C27A H27 0.9500 . ?
C26A C25A 1.3900 . ?
C26A H26 0.9500 . ?
C25A H25 0.9500 . ?
C24 H24B 0.9800 . ?
C24 H24C 0.9800 . ?
C24 H24A 0.9800 . ?
C25 C26 1.422(6) . ?
C25 H25A 0.9500 . ?
C26 C27 1.360(6) . ?
C26 H26A 0.9500 . ?
C27 C28 1.387(7) . ?
C27 H27A 0.9500 . ?
C28 C29 1.406(6) . ?
C28 H28A 0.9500 . ?
